data_7209383
loop_
_publ_author_name
'Poettgen, R.'

_publ_section_title
;
 Crystal structure, magnetic susceptibility and electrical conductivity of
 Eu Au Ge: a new ordered version of the Ce Cu2 - type structure
;
_journal_name_full 'Journal of Materials Chemistry'
_journal_page_first 505
_journal_page_last 508
_journal_paper_doi 10.1039/jm9950500505
_journal_volume 5
_journal_year 1995
_chemical_formula_sum 'Au Eu Ge'
_chemical_name_systematic 'Eu Au Ge'
_space_group_IT_number 44
_symmetry_space_group_name_Hall 'I 2 -2'
_symmetry_space_group_name_H-M 'I m m 2'
_cell_angle_alpha 90
_cell_angle_beta 90
_cell_angle_gamma 90
_cell_formula_units_Z 4
_cell_length_a 4.601
_cell_length_b 7.371
_cell_length_c 7.881
_cell_volume 267.276
_citation_journal_id_ASTM JMACEP
_cod_data_source_file gold_182.cif
_cod_data_source_block Au1Eu1Ge1
_cod_original_formula_sum 'Au1 Eu1 Ge1'
_cod_database_code 7209383

loop_
_symmetry_equiv_pos_as_xyz
x,y,z
-x,-y,z
-x,y,z
x,-y,z
x+1/2,y+1/2,z+1/2
-x+1/2,-y+1/2,z+1/2
-x+1/2,y+1/2,z+1/2
x+1/2,-y+1/2,z+1/2

loop_
_atom_site_label
_atom_site_type_symbol
_atom_site_fract_x
_atom_site_fract_y
_atom_site_fract_z
_atom_site_occupancy
_atom_site_U_iso_or_equiv
Eu2 Eu 0 0.5 0.7064 1 0.0
Eu1 Eu 0 0 0.62735 1 0.0
Au1 Au 0 0.21432 0.00243 1 0.0
Ge1 Ge 0 0.31235 0.33353 1 0.0
